data_7005028
loop_
_publ_author_name
'Jiang, Shi'
'Liu, Jianhui'
'Shi, Yu'
'Wang, Zhen'
'Akermark, Bj\"orn'
'Sun, Licheng'

_publ_section_title
;
 Fe-S complexes containing five-membered heterocycles: novel models for
 the active site of hydrogenases with unusual low reduction potential.
;
_journal_issue 8
_journal_name_full 'Dalton transactions (Cambridge, England : 2003)'
_journal_page_first 896
_journal_page_last 902
_journal_paper_doi 10.1039/b615037c
_journal_year 2007
_chemical_formula_moiety 'C13 H9 Fe2 N O6 S3'
_chemical_formula_sum 'C13 H9 Fe2 N O6 S3'
_chemical_formula_weight 483.09
_space_group_IT_number 15
_symmetry_cell_setting monoclinic
_symmetry_space_group_name_Hall '-C 2yc'
_symmetry_space_group_name_H-M 'C 1 2/c 1'
_atom_sites_solution_hydrogens geom
_atom_sites_solution_primary direct
_atom_sites_solution_secondary difmap
_audit_creation_method SHELXL-97
_cell_angle_alpha 90.00
_cell_angle_beta 121.1030(10)
_cell_angle_gamma 90.00
_cell_formula_units_Z 8
_cell_length_a 25.2878(17)
_cell_length_b 7.5720(5)
_cell_length_c 22.6997(15)
_cell_measurement_reflns_used 5167
_cell_measurement_temperature 273(2)
_cell_measurement_theta_max 28.05
_cell_measurement_theta_min 2.85
_cell_volume 3721.7(4)
_computing_cell_refinement 'Bruker SMART'
_computing_data_collection 'Bruker SMART'
_computing_data_reduction 'Bruker SAINT'
_computing_molecular_graphics 'Bruker SHELXTL'
_computing_publication_material 'Bruker SHELXTL'
_computing_structure_refinement 'SHELXL-97 (Sheldrick, 1997)'
_computing_structure_solution 'SHELXS-97 (Sheldrick, 1990)'
_diffrn_ambient_temperature 273(2)
_diffrn_measured_fraction_theta_full 0.942
_diffrn_measured_fraction_theta_max 0.942
_diffrn_measurement_device_type 'CCD area detector'
_diffrn_measurement_method 'phi and omega scans'
_diffrn_radiation_monochromator graphite
_diffrn_radiation_source 'fine-focus sealed tube'
_diffrn_radiation_type MoK\a
_diffrn_radiation_wavelength 0.71073
_diffrn_reflns_av_R_equivalents 0.0533
_diffrn_reflns_av_sigmaI/netI 0.0449
_diffrn_reflns_limit_h_max 32
_diffrn_reflns_limit_h_min -33
_diffrn_reflns_limit_k_max 9
_diffrn_reflns_limit_k_min -9
_diffrn_reflns_limit_l_max 29
_diffrn_reflns_limit_l_min -17
_diffrn_reflns_number 11269
_diffrn_reflns_theta_full 28.29
_diffrn_reflns_theta_max 28.29
_diffrn_reflns_theta_min 1.88
_exptl_absorpt_coefficient_mu 1.923
_exptl_absorpt_correction_T_max 0.9066
_exptl_absorpt_correction_T_min 0.6607
_exptl_absorpt_correction_type multi-scan
_exptl_absorpt_process_details SADABS
_exptl_crystal_colour red
_exptl_crystal_density_diffrn 1.724
_exptl_crystal_density_method 'not measured'
_exptl_crystal_description block
_exptl_crystal_F_000 1936
_exptl_crystal_size_max 0.23
_exptl_crystal_size_mid 0.17
_exptl_crystal_size_min 0.05
_refine_diff_density_max 0.914
_refine_diff_density_min -0.974
_refine_diff_density_rms 0.098
_refine_ls_extinction_method none
_refine_ls_goodness_of_fit_ref 1.041
_refine_ls_hydrogen_treatment constr
_refine_ls_matrix_type full
_refine_ls_number_parameters 226
_refine_ls_number_reflns 4356
_refine_ls_number_restraints 0
_refine_ls_restrained_S_all 1.041
_refine_ls_R_factor_all 0.0515
_refine_ls_R_factor_gt 0.0427
_refine_ls_shift/su_max 0.001
_refine_ls_shift/su_mean 0.000
_refine_ls_structure_factor_coef Fsqd
_refine_ls_weighting_details 'calc w=1/[\s^2^(Fo^2^)+(0.0875P)^2^+0.0000P] where P=(Fo^2^+2Fc^2^)/3'
_refine_ls_weighting_scheme calc
_refine_ls_wR_factor_gt 0.1284
_refine_ls_wR_factor_ref 0.1349
_reflns_number_gt 3514
_reflns_number_total 4356
_reflns_threshold_expression >2sigma(I)
_cod_data_source_file b615037c.txt
_cod_data_source_block thiophene
_cod_depositor_comments
;
The following automatic conversions were performed:
'_symmetry_cell_setting' value 'Monoclinic' changed to 'monoclinic'
according to '/home/saulius/struct/CIF-dictionaries/cif_core.dic'
dictionary named 'cif_core.dic' version 2.4.1 from 2010-06-29.

Automatic conversion script
Id: cif_fix_enum 1527 2010-12-29 10:47:43Z saulius 
;
_cod_original_sg_symbol_H-M C2/c
_cod_database_code 7005028

loop_
_symmetry_equiv_pos_as_xyz
'x, y, z'
'-x, y, -z+1/2'
'x+1/2, y+1/2, z'
'-x+1/2, y+1/2, -z+1/2'
'-x, -y, -z'
'x, -y, z-1/2'
'-x+1/2, -y+1/2, -z'
'x+1/2, -y+1/2, z-1/2'

loop_
_atom_site_label
_atom_site_type_symbol
_atom_site_fract_x
_atom_site_fract_y
_atom_site_fract_z
_atom_site_U_iso_or_equiv
_atom_site_adp_type
_atom_site_occupancy
_atom_site_symmetry_multiplicity
_atom_site_calc_flag
_atom_site_refinement_flags
_atom_site_disorder_assembly
_atom_site_disorder_group
Fe1 Fe 0.66347(2) 0.12891(6) 0.33920(2) 0.04488(15) Uani 1 1 d . . .
Fe2 Fe 0.695375(19) 0.43084(5) 0.32317(2) 0.04017(15) Uani 1 1 d . . .
S1 S 0.68368(3) 0.19711(10) 0.25628(4) 0.0452(2) Uani 1 1 d . . .
S2 S 0.59957(3) 0.36307(10) 0.29874(4) 0.04339(19) Uani 1 1 d . . .
S3 S 0.52445(6) 0.7593(2) 0.08747(8) 0.1030(4) Uani 1 1 d . . .
N N 0.57468(13) 0.3673(4) 0.16488(13) 0.0483(6) Uani 1 1 d . . .
O1 O 0.57320(16) -0.1609(4) 0.2815(2) 0.0942(10) Uani 1 1 d . . .
O2 O 0.66999(18) 0.1752(5) 0.47097(16) 0.0980(11) Uani 1 1 d . . .
O3 O 0.77950(15) -0.0711(5) 0.40075(19) 0.0965(10) Uani 1 1 d . . .
O4 O 0.71084(16) 0.6189(4) 0.44343(16) 0.0856(9) Uani 1 1 d . . .
O5 O 0.83014(12) 0.4033(4) 0.39168(15) 0.0777(8) Uani 1 1 d . . .
O6 O 0.67315(13) 0.7314(4) 0.23036(15) 0.0729(7) Uani 1 1 d . . .
C1 C 0.60841(17) -0.0511(5) 0.3035(2) 0.0612(9) Uani 1 1 d . . .
C2 C 0.66686(19) 0.1543(5) 0.4195(2) 0.0624(9) Uani 1 1 d . . .
C3 C 0.73431(17) 0.0073(5) 0.37832(19) 0.0634(9) Uani 1 1 d . . .
C4 C 0.70473(17) 0.5470(5) 0.39633(18) 0.0550(8) Uani 1 1 d . . .
C5 C 0.77770(17) 0.4119(5) 0.36380(17) 0.0534(8) Uani 1 1 d . . .
C6 C 0.68155(16) 0.6135(5) 0.26541(18) 0.0509(7) Uani 1 1 d . . .
C7 C 0.61331(15) 0.2187(5) 0.17254(16) 0.0541(8) Uani 1 1 d . . .
H7A H 0.6246 0.2273 0.1378 0.065 Uiso 1 1 calc R . .
H7B H 0.5892 0.1116 0.1634 0.065 Uiso 1 1 calc R . .
C8 C 0.54657(14) 0.3484(5) 0.20590(16) 0.0523(8) Uani 1 1 d . . .
H8A H 0.5258 0.2349 0.1955 0.063 Uiso 1 1 calc R . .
H8B H 0.5153 0.4391 0.1923 0.063 Uiso 1 1 calc R . .
C9 C 0.52676(19) 0.3906(5) 0.09167(18) 0.0636(9) Uani 1 1 d . . .
H9A H 0.4980 0.2925 0.0775 0.076 Uiso 1 1 calc R . .
H9B H 0.5463 0.3862 0.0645 0.076 Uiso 1 1 calc R . .
C10 C 0.49154(17) 0.5581(5) 0.07628(17) 0.0579(8) Uani 1 1 d . . .
C11 C 0.42582(14) 0.5676(5) 0.04495(17) 0.0510(7) Uani 1 1 d . . .
H11A H 0.3990 0.4728 0.0343 0.061 Uiso 1 1 calc R . .
C12 C 0.4090(2) 0.7531(6) 0.0329(3) 0.0825(12) Uani 1 1 d . . .
H12A H 0.3685 0.7927 0.0127 0.099 Uiso 1 1 calc R . .
C13 C 0.4570(3) 0.8614(7) 0.0534(3) 0.1013(17) Uani 1 1 d . . .
H13A H 0.4529 0.9835 0.0490 0.122 Uiso 1 1 calc R . .

loop_
_atom_site_aniso_label
_atom_site_aniso_U_11
_atom_site_aniso_U_22
_atom_site_aniso_U_33
_atom_site_aniso_U_23
_atom_site_aniso_U_13
_atom_site_aniso_U_12
Fe1 0.0440(3) 0.0429(3) 0.0452(3) 0.00464(17) 0.0212(2) 0.00039(17)
Fe2 0.0422(2) 0.0422(2) 0.0397(2) -0.00246(16) 0.02366(19) -0.00292(17)
S1 0.0419(4) 0.0496(4) 0.0468(4) -0.0051(3) 0.0249(3) 0.0035(3)
S2 0.0429(4) 0.0506(4) 0.0439(4) 0.0040(3) 0.0276(3) 0.0044(3)
S3 0.0759(8) 0.0831(8) 0.1086(10) -0.0059(7) 0.0184(7) -0.0153(7)
N 0.0496(15) 0.0569(16) 0.0373(12) 0.0016(11) 0.0217(11) 0.0076(12)
O1 0.072(2) 0.0725(19) 0.128(3) -0.0124(19) 0.045(2) -0.0191(16)
O2 0.134(3) 0.112(3) 0.0614(18) 0.0188(17) 0.060(2) 0.014(2)
O3 0.0594(18) 0.096(2) 0.109(3) 0.026(2) 0.0255(18) 0.0242(17)
O4 0.106(3) 0.090(2) 0.0724(19) -0.0351(16) 0.0546(19) -0.0227(17)
O5 0.0447(15) 0.116(2) 0.0665(17) -0.0113(15) 0.0246(13) -0.0077(14)
O6 0.0797(18) 0.0679(17) 0.0787(17) 0.0237(14) 0.0464(16) 0.0028(14)
C1 0.0515(19) 0.0503(19) 0.078(2) 0.0031(17) 0.0306(18) -0.0011(16)
C2 0.070(2) 0.060(2) 0.057(2) 0.0146(17) 0.0329(19) 0.0051(18)
C3 0.055(2) 0.058(2) 0.062(2) 0.0098(17) 0.0203(17) 0.0025(17)
C4 0.059(2) 0.0569(19) 0.0526(18) -0.0065(15) 0.0317(16) -0.0088(16)
C5 0.054(2) 0.063(2) 0.0451(17) -0.0069(14) 0.0274(15) -0.0088(15)
C6 0.0509(18) 0.0551(19) 0.0536(18) -0.0051(15) 0.0318(16) -0.0035(14)
C7 0.0552(18) 0.062(2) 0.0409(16) -0.0088(14) 0.0219(15) 0.0061(15)
C8 0.0374(15) 0.069(2) 0.0462(17) 0.0059(15) 0.0187(14) 0.0035(14)
C9 0.069(2) 0.069(2) 0.0406(17) -0.0006(15) 0.0191(16) 0.0052(18)
C10 0.062(2) 0.063(2) 0.0399(16) 0.0025(14) 0.0195(15) -0.0011(16)
C11 0.0389(15) 0.0594(19) 0.0486(17) 0.0165(14) 0.0182(13) 0.0056(13)
C12 0.062(2) 0.080(3) 0.087(3) 0.005(2) 0.026(2) 0.008(2)
C13 0.112(4) 0.061(3) 0.093(4) 0.000(2) 0.027(3) 0.011(3)

loop_
_atom_type_symbol
_atom_type_description
_atom_type_scat_dispersion_real
_atom_type_scat_dispersion_imag
_atom_type_scat_source
C C 0.0033 0.0016 'International Tables Vol C Tables 4.2.6.8 and 6.1.1.4'
H H 0.0000 0.0000 'International Tables Vol C Tables 4.2.6.8 and 6.1.1.4'
N N 0.0061 0.0033 'International Tables Vol C Tables 4.2.6.8 and 6.1.1.4'
O O 0.0106 0.0060 'International Tables Vol C Tables 4.2.6.8 and 6.1.1.4'
S S 0.1246 0.1234 'International Tables Vol C Tables 4.2.6.8 and 6.1.1.4'
Fe Fe 0.3463 0.8444 'International Tables Vol C Tables 4.2.6.8 and 6.1.1.4'

loop_
_geom_angle_atom_site_label_1
_geom_angle_atom_site_label_2
_geom_angle_atom_site_label_3
_geom_angle
_geom_angle_site_symmetry_1
_geom_angle_site_symmetry_3
_geom_angle_publ_flag
C3 Fe1 C2 92.34(18) . . ?
C3 Fe1 C1 100.13(17) . . ?
C2 Fe1 C1 99.05(18) . . ?
C3 Fe1 S1 86.07(13) . . ?
C2 Fe1 S1 156.17(13) . . ?
C1 Fe1 S1 104.64(13) . . ?
C3 Fe1 S2 158.68(13) . . ?
C2 Fe1 S2 88.71(12) . . ?
C1 Fe1 S2 100.73(12) . . ?
S1 Fe1 S2 84.45(3) . . ?
C3 Fe1 Fe2 103.06(13) . . ?
C2 Fe1 Fe2 101.51(13) . . ?
C1 Fe1 Fe2 148.13(12) . . ?
S1 Fe1 Fe2 56.05(2) . . ?
S2 Fe1 Fe2 55.99(2) . . ?
C4 Fe2 C5 90.02(16) . . ?
C4 Fe2 C6 100.41(15) . . ?
C5 Fe2 C6 99.90(15) . . ?
C4 Fe2 S2 87.13(12) . . ?
C5 Fe2 S2 157.63(12) . . ?
C6 Fe2 S2 102.44(11) . . ?
C4 Fe2 S1 157.55(12) . . ?
C5 Fe2 S1 89.83(11) . . ?
C6 Fe2 S1 101.73(11) . . ?
S2 Fe2 S1 84.53(3) . . ?
C4 Fe2 Fe1 102.23(11) . . ?
C5 Fe2 Fe1 103.11(11) . . ?
C6 Fe2 Fe1 147.49(11) . . ?
S2 Fe2 Fe1 56.10(2) . . ?
S1 Fe2 Fe1 56.07(2) . . ?
C7 S1 Fe2 110.56(11) . . ?
C7 S1 Fe1 111.85(11) . . ?
Fe2 S1 Fe1 67.88(2) . . ?
C8 S2 Fe2 110.72(10) . . ?
C8 S2 Fe1 111.55(12) . . ?
Fe2 S2 Fe1 67.92(3) . . ?
C13 S3 C10 92.4(2) . . ?
C7 N C8 112.0(3) . . ?
C7 N C9 109.9(3) . . ?
C8 N C9 110.3(3) . . ?
O1 C1 Fe1 178.5(4) . . ?
O2 C2 Fe1 177.9(4) . . ?
O3 C3 Fe1 177.1(4) . . ?
O4 C4 Fe2 179.1(3) . . ?
O5 C5 Fe2 177.4(3) . . ?
O6 C6 Fe2 178.3(3) . . ?
N C7 S1 115.6(2) . . ?
N C8 S2 115.3(2) . . ?
N C9 C10 114.2(3) . . ?
C11 C10 C9 124.1(3) . . ?
C11 C10 S3 112.6(3) . . ?
C9 C10 S3 123.1(3) . . ?
C10 C11 C12 107.1(3) . . ?
C13 C12 C11 113.8(4) . . ?
C12 C13 S3 114.1(4) . . ?

loop_
_geom_bond_atom_site_label_1
_geom_bond_atom_site_label_2
_geom_bond_distance
_geom_bond_site_symmetry_2
_geom_bond_publ_flag
Fe1 C3 1.789(4) . ?
Fe1 C2 1.791(4) . ?
Fe1 C1 1.813(4) . ?
Fe1 S1 2.2504(9) . ?
Fe1 S2 2.2505(9) . ?
Fe1 Fe2 2.5126(6) . ?
Fe2 C4 1.784(3) . ?
Fe2 C5 1.795(4) . ?
Fe2 C6 1.811(4) . ?
Fe2 S2 2.2476(8) . ?
Fe2 S1 2.2498(8) . ?
S1 C7 1.820(3) . ?
S2 C8 1.825(3) . ?
S3 C13 1.656(6) . ?
S3 C10 1.692(4) . ?
N C7 1.441(4) . ?
N C8 1.441(4) . ?
N C9 1.477(4) . ?
O1 C1 1.129(5) . ?
O2 C2 1.140(4) . ?
O3 C3 1.147(5) . ?
O4 C4 1.137(4) . ?
O5 C5 1.138(4) . ?
O6 C6 1.140(4) . ?
C9 C10 1.484(5) . ?
C10 C11 1.432(5) . ?
C11 C12 1.452(6) . ?
C12 C13 1.334(7) . ?
